data_4336786
loop_
_publ_author_name
'Arumugam Thangavel'
'Marika Wieliczko'
'John Bacsa'
'Christopher C. Scarborough'

_publ_contact_author_address
; 
Department of Chemistry
Emory University
Atlanta, GA 30322, USA
;
_publ_contact_author_email scarborough@emory.edu
_publ_contact_author_name 'Scarborough, Christopher C.'
_publ_section_title
;
 1,4,7-Triazacyclononane Ligands Bearing Tertiary Alkyl Nitrogen
 Substituents
;
_journal_name_full 'Inorganic Chemistry'
_journal_page_first 13282
_journal_page_last 13287
_journal_paper_doi 10.1021/ic402626p
_journal_volume 52
_journal_year 2013
_chemical_formula_moiety 'C18 H39 Cl Mn N3, C H2 Cl2, C24 H20 B'
_chemical_formula_sum 'C43 H61 B Cl3 Mn N3'
_chemical_formula_weight 792.04
_chemical_name_systematic
;
 ?
;
_space_group_crystal_system monoclinic
_space_group_IT_number 14
_space_group_name_Hall '-P 2ybc'
_space_group_name_H-M_alt 'P 1 21/c 1'
_symmetry_space_group_name_Hall '-P 2ybc'
_symmetry_space_group_name_H-M 'P 1 21/c 1'
_atom_sites_solution_hydrogens geom
_atom_sites_solution_primary iterative
_audit_creation_date 2013-06-10
_audit_creation_method
;
  Olex2 1.2-beta
  (compiled Apr 23 2013 17:59:47, GUI svn.r4466)
;
_cell_angle_alpha 90
_cell_angle_beta 90.705(2)
_cell_angle_gamma 90
_cell_formula_units_Z 4
_cell_length_a 14.0646(18)
_cell_length_b 16.376(2)
_cell_length_c 18.303(2)
_cell_measurement_reflns_used 6806
_cell_measurement_temperature 173(2)
_cell_measurement_theta_max 21.627
_cell_measurement_theta_min 2.200
_cell_volume 4215.3(9)
_computing_cell_refinement 'SAINT v7.68A (Bruker, 2009)'
_computing_data_collection 'APEX2 v2011.2-4 (Bruker, 2011)'
_computing_data_reduction 'SAINT v7.68A (Bruker, 2009)'
_computing_molecular_graphics
;
O. V. Dolomanov, L. J. Bourhis, R. J. Gildea, J. A. K. Howard and H. Puschmann,
OLEX2: a complete structure solution, refinement and analysis program.
J. Appl. Cryst. (2009). 42, 339-341.
;
_computing_publication_material
;
O. V. Dolomanov, L. J. Bourhis, R. J. Gildea, J. A. K. Howard and H. Puschmann,
OLEX2: a complete structure solution, refinement and analysis program.
J. Appl. Cryst. (2009). 42, 339-341.
;
_computing_structure_refinement
;
SHELXL, G.M. Sheldrick, Acta Cryst.
(2008). A64, 112-122
;
_computing_structure_solution 'SUPERFLIP, J. Appl. Cryst. (2007) 40, 786-790'
_diffrn_ambient_temperature 173(2)
_diffrn_detector_area_resol_mean 512
_diffrn_measured_fraction_theta_full 0.839
_diffrn_measured_fraction_theta_max 0.998
_diffrn_measurement_device_type 'Bruker APEX-II CCD'
_diffrn_measurement_method '\f and \w scans'
_diffrn_radiation_monochromator graphite
_diffrn_radiation_type MoK\a
_diffrn_radiation_wavelength 0.71073
_diffrn_reflns_av_R_equivalents 0.0530
_diffrn_reflns_av_unetI/netI 0.0402
_diffrn_reflns_Laue_measured_fraction_full 0.839
_diffrn_reflns_Laue_measured_fraction_max 0.998
_diffrn_reflns_limit_h_max 15
_diffrn_reflns_limit_h_min -15
_diffrn_reflns_limit_k_max 18
_diffrn_reflns_limit_k_min -18
_diffrn_reflns_limit_l_max 20
_diffrn_reflns_limit_l_min -20
_diffrn_reflns_number 34294
_diffrn_reflns_point_group_measured_fraction_full 0.839
_diffrn_reflns_point_group_measured_fraction_max 0.998
_diffrn_reflns_theta_full 25.242
_diffrn_reflns_theta_max 23.715
_diffrn_reflns_theta_min 1.448
_diffrn_source 'fine-focus sealed tube'
_diffrn_standards_number 0
_exptl_absorpt_coefficient_mu 0.536
_exptl_absorpt_correction_T_max 0.7450
_exptl_absorpt_correction_T_min 0.5970
_exptl_absorpt_correction_type multi-scan
_exptl_absorpt_process_details
;
SADABS-2008/1 (Bruker,2008) was used for absorption correction.
wR2(int) was 0.0790 before and 0.0611 after correction.
The Ratio of minimum to maximum transmission is 0.8013.
The \l/2 correction factor is 0.0015.
;
_exptl_crystal_colour colourless
_exptl_crystal_colour_primary colourless
_exptl_crystal_density_diffrn 1.248
_exptl_crystal_description prism
_exptl_crystal_F_000 1684
_exptl_crystal_size_max 0.553
_exptl_crystal_size_mid 0.294
_exptl_crystal_size_min 0.274
_refine_diff_density_max 0.941
_refine_diff_density_min -0.666
_refine_diff_density_rms 0.070
_refine_ls_extinction_method none
_refine_ls_goodness_of_fit_ref 1.036
_refine_ls_hydrogen_treatment constr
_refine_ls_matrix_type full
_refine_ls_number_parameters 509
_refine_ls_number_reflns 6387
_refine_ls_number_restraints 166
_refine_ls_restrained_S_all 1.034
_refine_ls_R_factor_all 0.0772
_refine_ls_R_factor_gt 0.0587
_refine_ls_shift/su_max 0.001
_refine_ls_shift/su_mean 0.000
_refine_ls_structure_factor_coef Fsqd
_refine_ls_weighting_details 'w=1/[\s^2^(Fo^2^)+(0.0941P)^2^+4.6129P] where P=(Fo^2^+2Fc^2^)/3'
_refine_ls_weighting_scheme calc
_refine_ls_wR_factor_gt 0.1603
_refine_ls_wR_factor_ref 0.1762
_reflns_Friedel_coverage 0.000
_reflns_number_gt 4902
_reflns_number_total 6387
_reflns_threshold_expression 'I > 2\s(I)'
_cod_data_source_file ic402626p_si_002_05.cif
_cod_data_source_block attacnmnclbph4
_cod_database_code 4336786
_olex2_refinement_description
;
1. Fixed Uiso
 At 1.2 times of:
  All C(H) groups, All C(H,H) groups
 At 1.5 times of:
  All C(H,H,H) groups
2. Restrained distances
 N1-C7A \\sim N1-C7B
 with sigma of 0.005
3. Uiso/Uaniso restraints and constraints
C7A \\sim C7B \\sim C10B \\sim C10A \\sim C9B \\sim C9A \\sim C8B \\sim C8A: 
within 1.7A with sigma of 0.01 and sigma for terminal atoms of 0.02
4. Same fragment restrains
{C7B, C8B, C9B, C10B}
as
{C7A, C8A, C9A, C10A}
5. others
 Sof(C7B)=Sof(C8B)=Sof(H8BA)=Sof(H8BB)=Sof(H8BC)=Sof(C9B)=Sof(H9BA)=Sof(H9BB)=
 Sof(H9BC)=Sof(C10B)=Sof(H10A)=Sof(H10B)=Sof(H10C)=1-FVAR(1)
 Sof(C7A)=Sof(C8A)=Sof(H8AA)=Sof(H8AB)=Sof(H8AC)=Sof(C9A)=Sof(H9AA)=Sof(H9AB)=
 Sof(H9AC)=Sof(C10A)=Sof(H10D)=Sof(H10E)=Sof(H10F)=FVAR(1)
6.a Secondary CH2 refined with riding coordinates:
 C2(H2A,H2B), C5(H5A,H5B), C4(H4A,H4B), C1(H1A,H1B), C6(H6A,H6B), C3(H3A,H3B),
 C1S(H1SA,H1SB)
6.b Aromatic/amide H refined with riding coordinates:
 C20(H20), C30(H30), C21(H21), C22(H22), C36(H36), C23(H23), C42(H42),
 C24(H24), C32(H32), C29(H29), C38(H38), C41(H41), C35(H35), C33(H33), C26(H26),
  C34(H34), C40(H40), C28(H28), C27(H27), C39(H39)
6.c Idealised Me refined as rotating group:
 C16(H16A,H16B,H16C), C12(H12A,H12B,H12C), C14(H14A,H14B,H14C), C18(H18A,H18B,
 H18C), C17(H17A,H17B,H17C), C8B(H8BA,H8BB,H8BC), C9B(H9BA,H9BB,H9BC),
 C10B(H10A,H10B,H10C), C13(H13A,H13B,H13C), C8A(H8AA,H8AB,H8AC), C9A(H9AA,H9AB,
 H9AC), C10A(H10D,H10E,H10F)
;
_shelx_space_group_comment
;
The symmetry employed for this shelxl refinement is uniquely defined
by the following loop, which should always be used as a source of
symmetry information in preference to the above space-group names.
They are only intended as comments.
;
_shelxl_version_number 2013-4

loop_
_space_group_symop_operation_xyz
'x, y, z'
'-x, y+1/2, -z+1/2'
'-x, -y, -z'
'x, -y-1/2, z-1/2'

loop_
_atom_site_label
_atom_site_type_symbol
_atom_site_fract_x
_atom_site_fract_y
_atom_site_fract_z
_atom_site_U_iso_or_equiv
_atom_site_adp_type
_atom_site_occupancy
_atom_site_site_symmetry_order
_atom_site_calc_flag
_atom_site_refinement_flags_posn
_atom_site_refinement_flags_adp
_atom_site_refinement_flags_occupancy
_atom_site_disorder_assembly
_atom_site_disorder_group
Mn1 Mn 0.76096(4) 0.39681(4) 0.25660(3) 0.0415(2) Uani 1 1 d . . . . .
Cl1 Cl 0.76178(11) 0.31918(8) 0.35897(6) 0.0750(4) Uani 1 1 d . . . . .
Cl2 Cl 0.35909(14) 0.50603(11) 0.44015(13) 0.1226(7) Uani 1 1 d . . . . .
Cl3 Cl 0.15907(14) 0.49436(14) 0.46889(12) 0.1232(7) Uani 1 1 d . . . . .
N3 N 0.7515(2) 0.35386(18) 0.14347(15) 0.0375(7) Uani 1 1 d . U . . .
N2 N 0.8653(2) 0.48242(18) 0.21585(17) 0.0423(7) Uani 1 1 d . . . . .
N1 N 0.6591(2) 0.4905(2) 0.22233(17) 0.0506(9) Uani 1 1 d D . . . .
C20 C 0.6338(2) 0.9703(2) 0.44591(19) 0.0384(8) Uani 1 1 d . . . . .
H20 H 0.5910 0.9360 0.4691 0.046 Uiso 1 1 calc R U . . .
C19 C 0.7203(2) 0.9374(2) 0.42177(19) 0.0392(8) Uani 1 1 d . . . . .
C37 C 0.6649(3) 0.7874(2) 0.4620(2) 0.0418(9) Uani 1 1 d . . . . .
C2 C 0.8128(3) 0.5571(2) 0.1899(2) 0.0512(10) Uani 1 1 d . . . . .
H2A H 0.8050 0.5542 0.1373 0.061 Uiso 1 1 calc R U . . .
H2B H 0.8510 0.6049 0.2011 0.061 Uiso 1 1 calc R U . . .
C5 C 0.6540(3) 0.3828(3) 0.1227(2) 0.0531(11) Uani 1 1 d . . . . .
H5A H 0.6076 0.3470 0.1449 0.064 Uiso 1 1 calc R U . . .
H5B H 0.6462 0.3784 0.0701 0.064 Uiso 1 1 calc R U . . .
C30 C 0.8559(3) 0.7808(2) 0.3154(2) 0.0445(9) Uani 1 1 d . U . . .
H30 H 0.9047 0.7701 0.3489 0.053 Uiso 1 1 calc R U . . .
C4 C 0.8239(3) 0.4021(2) 0.1023(2) 0.0443(9) Uani 1 1 d . . . . .
H4A H 0.7918 0.4463 0.0766 0.053 Uiso 1 1 calc R U . . .
H4B H 0.8524 0.3670 0.0659 0.053 Uiso 1 1 calc R U . . .
C31 C 0.8479(3) 0.8257(2) 0.47521(19) 0.0405(9) Uani 1 1 d . . . . .
C21 C 0.6097(3) 1.0512(2) 0.4367(2) 0.0436(9) Uani 1 1 d . . . . .
H21 H 0.5513 1.0696 0.4533 0.052 Uiso 1 1 calc R U . . .
C15 C 0.7628(3) 0.2625(2) 0.1322(2) 0.0535(10) Uani 1 1 d . U . . .
C22 C 0.6701(3) 1.1054(2) 0.4037(2) 0.0451(9) Uani 1 1 d . . . . .
H22 H 0.6538 1.1600 0.3981 0.054 Uiso 1 1 calc R U . . .
C36 C 0.9079(3) 0.8858(3) 0.5027(2) 0.0470(10) Uani 1 1 d . . . . .
H36 H 0.8913 0.9402 0.4951 0.056 Uiso 1 1 calc R U . . .
C23 C 0.7565(3) 1.0755(3) 0.3790(2) 0.0521(10) Uani 1 1 d . . . . .
H23 H 0.7990 1.1104 0.3561 0.063 Uiso 1 1 calc R U . . .
C25 C 0.7721(3) 0.8134(2) 0.3407(2) 0.0476(9) Uani 1 1 d . U . . .
C42 C 0.6401(3) 0.7992(3) 0.5348(2) 0.0520(10) Uani 1 1 d . . . . .
H42 H 0.6767 0.8350 0.5629 0.062 Uiso 1 1 calc R U . . .
C24 C 0.7795(3) 0.9943(3) 0.3884(2) 0.0503(10) Uani 1 1 d . . . . .
H24 H 0.8380 0.9764 0.3715 0.060 Uiso 1 1 calc R U . . .
C16 C 0.6937(5) 0.2160(3) 0.1813(3) 0.0880(17) Uani 1 1 d . U . . .
H16A H 0.7024 0.2335 0.2310 0.132 Uiso 1 1 calc R U . . .
H16B H 0.7061 0.1585 0.1780 0.132 Uiso 1 1 calc R U . . .
H16C H 0.6296 0.2269 0.1657 0.132 Uiso 1 1 calc R U . . .
C1 C 0.7165(3) 0.5673(3) 0.2237(2) 0.0560(11) Uani 1 1 d . . . . .
H1A H 0.7246 0.5850 0.2740 0.067 Uiso 1 1 calc R U . . .
H1B H 0.6818 0.6097 0.1977 0.067 Uiso 1 1 calc R U . . .
C6 C 0.6329(3) 0.4700(3) 0.1452(2) 0.0607(12) Uani 1 1 d . . . . .
H6A H 0.6668 0.5067 0.1130 0.073 Uiso 1 1 calc R U . . .
H6B H 0.5654 0.4801 0.1381 0.073 Uiso 1 1 calc R U . . .
C11 C 0.9435(3) 0.5021(3) 0.2719(3) 0.0544(11) Uani 1 1 d . . . . .
C12 C 0.9873(4) 0.4241(3) 0.2998(3) 0.0856(18) Uani 1 1 d . . . . .
H12A H 0.9380 0.3878 0.3156 0.128 Uiso 1 1 calc R U . . .
H12B H 1.0293 0.4360 0.3401 0.128 Uiso 1 1 calc R U . . .
H12C H 1.0225 0.3986 0.2614 0.128 Uiso 1 1 calc R U . . .
C3 C 0.9018(3) 0.4377(2) 0.1500(2) 0.0505(10) Uani 1 1 d . . . . .
H3A H 0.9433 0.3939 0.1663 0.061 Uiso 1 1 calc R U . . .
H3B H 0.9393 0.4751 0.1211 0.061 Uiso 1 1 calc R U . . .
C32 C 0.8784(3) 0.7456(3) 0.4894(2) 0.0547(11) Uani 1 1 d . . . . .
H32 H 0.8411 0.7026 0.4724 0.066 Uiso 1 1 calc R U . . .
C29 C 0.8710(4) 0.7632(2) 0.2420(2) 0.0569(11) Uani 1 1 d . U . . .
H29 H 0.9291 0.7418 0.2276 0.068 Uiso 1 1 calc R U . . .
C14 C 0.8990(3) 0.5469(3) 0.3358(2) 0.0564(11) Uani 1 1 d . . . . .
H14A H 0.8754 0.5989 0.3196 0.085 Uiso 1 1 calc R U . . .
H14B H 0.9461 0.5549 0.3736 0.085 Uiso 1 1 calc R U . . .
H14C H 0.8475 0.5150 0.3546 0.085 Uiso 1 1 calc R U . . .
C18 C 0.8657(4) 0.2395(3) 0.1540(3) 0.0751(15) Uani 1 1 d . U . . .
H18A H 0.9094 0.2700 0.1247 0.113 Uiso 1 1 calc R U . . .
H18B H 0.8753 0.1822 0.1463 0.113 Uiso 1 1 calc R U . . .
H18C H 0.8765 0.2522 0.2046 0.113 Uiso 1 1 calc R U . . .
C38 C 0.6081(3) 0.7310(3) 0.4246(3) 0.0609(12) Uani 1 1 d . . . . .
H38 H 0.6215 0.7193 0.3761 0.073 Uiso 1 1 calc R U . . .
C41 C 0.5645(3) 0.7609(3) 0.5674(2) 0.0580(11) Uani 1 1 d . . . . .
H41 H 0.5505 0.7718 0.6159 0.070 Uiso 1 1 calc R U . . .
C35 C 0.9919(3) 0.8689(3) 0.5412(2) 0.0572(11) Uani 1 1 d . . . . .
H35 H 1.0298 0.9114 0.5585 0.069 Uiso 1 1 calc R U . . .
C33 C 0.9615(3) 0.7276(3) 0.5275(3) 0.0635(13) Uani 1 1 d . . . . .
H33 H 0.9788 0.6735 0.5354 0.076 Uiso 1 1 calc R U . . .
C17 C 0.7440(3) 0.2370(3) 0.0529(2) 0.0583(11) Uani 1 1 d . U . . .
H17A H 0.6794 0.2496 0.0396 0.088 Uiso 1 1 calc R U . . .
H17B H 0.7545 0.1794 0.0479 0.088 Uiso 1 1 calc R U . . .
H17C H 0.7863 0.2661 0.0214 0.088 Uiso 1 1 calc R U . . .
C7B C 0.5741(7) 0.4816(11) 0.2752(7) 0.057(3) Uani 0.52(2) 1 d D U P A 2
C8B C 0.6129(18) 0.4966(13) 0.3524(10) 0.057(4) Uani 0.52(2) 1 d D U P A 2
H8BA H 0.6622 0.4578 0.3633 0.085 Uiso 0.52(2) 1 calc R U P A 2
H8BB H 0.5625 0.4906 0.3869 0.085 Uiso 0.52(2) 1 calc R U P A 2
H8BC H 0.6383 0.5509 0.3556 0.085 Uiso 0.52(2) 1 calc R U P A 2
C9B C 0.4999(12) 0.5481(13) 0.2570(8) 0.073(4) Uani 0.52(2) 1 d D U P A 2
H9BA H 0.5304 0.6006 0.2567 0.109 Uiso 0.52(2) 1 calc R U P A 2
H9BB H 0.4511 0.5477 0.2932 0.109 Uiso 0.52(2) 1 calc R U P A 2
H9BC H 0.4721 0.5375 0.2098 0.109 Uiso 0.52(2) 1 calc R U P A 2
C10B C 0.5281(10) 0.3974(12) 0.2737(8) 0.063(4) Uani 0.52(2) 1 d D U P A 2
H10A H 0.5006 0.3875 0.2263 0.094 Uiso 0.52(2) 1 calc R U P A 2
H10B H 0.4793 0.3949 0.3099 0.094 Uiso 0.52(2) 1 calc R U P A 2
H10C H 0.5754 0.3566 0.2842 0.094 Uiso 0.52(2) 1 calc R U P A 2
C26 C 0.7029(4) 0.8267(4) 0.2870(3) 0.0820(17) Uani 1 1 d . U . . .
H26 H 0.6445 0.8482 0.3007 0.098 Uiso 1 1 calc R U . . .
C34 C 1.0185(3) 0.7895(3) 0.5536(2) 0.0576(12) Uani 1 1 d . . . . .
H34 H 1.0743 0.7778 0.5793 0.069 Uiso 1 1 calc R U . . .
C40 C 0.5101(3) 0.7068(3) 0.5286(3) 0.0639(13) Uani 1 1 d . . . . .
H40 H 0.4588 0.6806 0.5501 0.077 Uiso 1 1 calc R U . . .
B1 B 0.7512(3) 0.8408(3) 0.4258(2) 0.0400(10) Uani 1 1 d . U . . .
C28 C 0.8022(4) 0.7769(3) 0.1916(3) 0.0706(13) Uani 1 1 d . U . . .
H28 H 0.8119 0.7648 0.1427 0.085 Uiso 1 1 calc R U . . .
C27 C 0.7174(5) 0.8092(4) 0.2140(3) 0.0890(18) Uani 1 1 d . U . . .
H27 H 0.6694 0.8194 0.1799 0.107 Uiso 1 1 calc R U . . .
C13 C 1.0214(4) 0.5569(4) 0.2380(3) 0.0898(19) Uani 1 1 d . . . . .
H13A H 1.0494 0.5290 0.1975 0.135 Uiso 1 1 calc R U . . .
H13B H 1.0695 0.5684 0.2741 0.135 Uiso 1 1 calc R U . . .
H13C H 0.9934 0.6071 0.2213 0.135 Uiso 1 1 calc R U . . .
C39 C 0.5325(3) 0.6918(3) 0.4570(3) 0.0727(14) Uani 1 1 d . . . . .
H39 H 0.4964 0.6547 0.4300 0.087 Uiso 1 1 calc R U . . .
C1S C 0.2644(6) 0.4426(4) 0.4491(5) 0.126(3) Uani 1 1 d . . . . .
H1SA H 0.2779 0.4037 0.4878 0.151 Uiso 1 1 calc R U . . .
H1SB H 0.2555 0.4122 0.4040 0.151 Uiso 1 1 calc R U . . .
C7A C 0.5720(8) 0.5103(12) 0.2705(9) 0.060(3) Uani 0.48(2) 1 d D U P A 1
C8A C 0.604(2) 0.5159(15) 0.3500(13) 0.064(5) Uani 0.48(2) 1 d D U P A 1
H8AA H 0.6517 0.4749 0.3597 0.096 Uiso 0.48(2) 1 calc R U P A 1
H8AB H 0.5510 0.5073 0.3812 0.096 Uiso 0.48(2) 1 calc R U P A 1
H8AC H 0.6310 0.5690 0.3592 0.096 Uiso 0.48(2) 1 calc R U P A 1
C9A C 0.5189(12) 0.5888(12) 0.2490(12) 0.075(4) Uani 0.48(2) 1 d D U P A 1
H9AA H 0.5561 0.6354 0.2634 0.113 Uiso 0.48(2) 1 calc R U P A 1
H9AB H 0.4587 0.5904 0.2730 0.113 Uiso 0.48(2) 1 calc R U P A 1
H9AC H 0.5088 0.5898 0.1970 0.113 Uiso 0.48(2) 1 calc R U P A 1
C10A C 0.5130(11) 0.4355(12) 0.2592(11) 0.071(4) Uani 0.48(2) 1 d D U P A 1
H10D H 0.4937 0.4319 0.2088 0.107 Uiso 0.48(2) 1 calc R U P A 1
H10E H 0.4577 0.4383 0.2894 0.107 Uiso 0.48(2) 1 calc R U P A 1
H10F H 0.5497 0.3881 0.2722 0.107 Uiso 0.48(2) 1 calc R U P A 1

loop_
_atom_site_aniso_label
_atom_site_aniso_U_11
_atom_site_aniso_U_22
_atom_site_aniso_U_33
_atom_site_aniso_U_23
_atom_site_aniso_U_13
_atom_site_aniso_U_12
Mn1 0.0462(4) 0.0437(4) 0.0344(3) 0.0078(2) -0.0054(2) -0.0066(3)
Cl1 0.1173(10) 0.0628(7) 0.0445(6) 0.0206(5) -0.0133(6) -0.0136(7)
Cl2 0.1171(14) 0.0872(11) 0.1648(18) 0.0197(11) 0.0582(13) 0.0064(10)
Cl3 0.1043(13) 0.1433(17) 0.1225(15) -0.0060(12) 0.0154(11) -0.0439(12)
N3 0.0389(16) 0.0399(16) 0.0335(16) 0.0049(13) -0.0037(12) -0.0057(13)
N2 0.0431(17) 0.0315(16) 0.0525(19) -0.0051(14) 0.0097(15) -0.0006(13)
N1 0.0419(18) 0.077(3) 0.0325(17) -0.0058(16) -0.0045(14) 0.0175(17)
C20 0.0354(19) 0.048(2) 0.0318(19) 0.0006(16) -0.0025(15) -0.0008(16)
C19 0.037(2) 0.049(2) 0.0317(19) -0.0020(17) -0.0060(15) 0.0016(17)
C37 0.042(2) 0.040(2) 0.043(2) -0.0033(17) -0.0068(17) 0.0054(16)
C2 0.082(3) 0.030(2) 0.042(2) 0.0032(17) 0.007(2) -0.0014(19)
C5 0.047(2) 0.081(3) 0.031(2) 0.000(2) -0.0126(17) -0.002(2)
C30 0.060(2) 0.0299(19) 0.044(2) -0.0020(16) 0.0084(17) -0.0076(17)
C4 0.049(2) 0.039(2) 0.045(2) -0.0039(17) 0.0119(17) -0.0015(17)
C31 0.040(2) 0.054(2) 0.0278(18) 0.0019(17) 0.0033(15) 0.0015(17)
C21 0.038(2) 0.054(2) 0.040(2) -0.0063(18) -0.0028(16) 0.0069(17)
C15 0.077(3) 0.038(2) 0.045(2) 0.0016(17) -0.0141(19) -0.0140(19)
C22 0.047(2) 0.044(2) 0.044(2) -0.0009(18) -0.0100(17) -0.0002(18)
C36 0.045(2) 0.056(3) 0.040(2) -0.0098(19) -0.0004(17) 0.0098(18)
C23 0.044(2) 0.055(3) 0.057(3) 0.004(2) 0.0006(19) -0.0072(19)
C25 0.058(2) 0.047(2) 0.038(2) 0.0018(17) -0.0060(17) 0.0088(18)
C42 0.064(3) 0.047(2) 0.044(2) 0.0019(19) -0.003(2) -0.009(2)
C24 0.038(2) 0.058(3) 0.055(2) 0.003(2) 0.0072(18) 0.0056(18)
C16 0.139(5) 0.066(3) 0.058(3) 0.005(2) -0.003(3) -0.047(3)
C1 0.073(3) 0.050(3) 0.044(2) -0.0003(19) -0.003(2) 0.028(2)
C6 0.053(2) 0.091(3) 0.038(2) -0.006(2) -0.0115(18) 0.027(2)
C11 0.043(2) 0.052(3) 0.068(3) -0.020(2) 0.001(2) -0.0029(18)
C12 0.073(3) 0.069(3) 0.114(5) -0.035(3) -0.041(3) 0.020(3)
C3 0.048(2) 0.043(2) 0.061(3) -0.0136(19) 0.0203(19) -0.0086(18)
C32 0.054(2) 0.058(3) 0.052(2) 0.021(2) -0.007(2) -0.003(2)
C29 0.087(3) 0.033(2) 0.052(2) -0.0081(18) 0.020(2) -0.012(2)
C14 0.060(3) 0.051(3) 0.058(3) -0.010(2) -0.001(2) -0.003(2)
C18 0.103(3) 0.035(2) 0.087(4) -0.011(2) -0.040(3) 0.013(2)
C38 0.042(2) 0.075(3) 0.066(3) -0.022(2) -0.001(2) -0.001(2)
C41 0.061(3) 0.060(3) 0.053(3) 0.014(2) 0.003(2) -0.001(2)
C35 0.044(2) 0.078(3) 0.049(2) -0.014(2) -0.0039(19) 0.005(2)
C33 0.055(3) 0.072(3) 0.064(3) 0.031(2) -0.002(2) 0.010(2)
C17 0.073(3) 0.050(3) 0.051(2) -0.0094(19) -0.008(2) -0.010(2)
C7B 0.037(4) 0.084(8) 0.048(4) 0.001(5) 0.006(4) 0.026(5)
C8B 0.051(7) 0.077(9) 0.043(6) -0.004(6) 0.016(5) 0.018(6)
C9B 0.058(7) 0.104(10) 0.056(5) 0.006(7) 0.006(5) 0.039(7)
C10B 0.038(5) 0.103(10) 0.047(5) 0.017(6) 0.001(4) -0.009(6)
C26 0.095(4) 0.108(4) 0.043(2) -0.017(3) -0.020(2) 0.049(3)
C34 0.037(2) 0.097(4) 0.039(2) 0.009(2) -0.0020(17) 0.012(2)
C40 0.042(2) 0.060(3) 0.090(4) 0.012(3) 0.004(2) 0.001(2)
B1 0.041(2) 0.045(2) 0.033(2) -0.0023(18) -0.0026(17) 0.0067(19)
C28 0.127(4) 0.043(3) 0.042(2) -0.006(2) 0.009(3) -0.003(3)
C27 0.131(4) 0.096(4) 0.039(2) -0.003(3) -0.026(3) 0.036(4)
C13 0.062(3) 0.099(4) 0.109(4) -0.049(4) 0.023(3) -0.031(3)
C39 0.043(3) 0.077(3) 0.098(4) -0.026(3) -0.003(3) -0.010(2)
C1S 0.152(7) 0.067(4) 0.159(7) -0.012(4) 0.029(6) -0.021(4)
C7A 0.041(5) 0.082(9) 0.058(5) -0.017(6) 0.000(4) 0.017(5)
C8A 0.050(7) 0.082(10) 0.060(7) -0.017(7) 0.005(6) 0.020(7)
C9A 0.050(7) 0.091(10) 0.084(8) -0.022(8) -0.017(6) 0.039(7)
C10A 0.044(6) 0.100(10) 0.069(8) -0.010(7) 0.010(6) 0.003(7)

loop_
_atom_type_symbol
_atom_type_description
_atom_type_scat_dispersion_real
_atom_type_scat_dispersion_imag
_atom_type_scat_source
C C 0.0033 0.0016 'International Tables Vol C Tables 4.2.6.8 and 6.1.1.4'
H H 0.0000 0.0000 'International Tables Vol C Tables 4.2.6.8 and 6.1.1.4'
B B 0.0013 0.0007 'International Tables Vol C Tables 4.2.6.8 and 6.1.1.4'
Cl Cl 0.1484 0.1585 'International Tables Vol C Tables 4.2.6.8 and 6.1.1.4'
Mn Mn 0.3368 0.7283 'International Tables Vol C Tables 4.2.6.8 and 6.1.1.4'
N N 0.0061 0.0033 'International Tables Vol C Tables 4.2.6.8 and 6.1.1.4'

loop_
_geom_angle_atom_site_label_1
_geom_angle_atom_site_label_2
_geom_angle_atom_site_label_3
_geom_angle
N3 Mn1 Cl1 127.01(9)
N2 Mn1 Cl1 130.63(10)
N2 Mn1 N3 85.18(11)
N2 Mn1 N1 83.75(13)
N1 Mn1 Cl1 128.93(10)
N1 Mn1 N3 85.53(12)
C5 N3 Mn1 100.6(2)
C5 N3 C4 109.3(3)
C5 N3 C15 112.0(3)
C4 N3 Mn1 105.8(2)
C4 N3 C15 112.2(3)
C15 N3 Mn1 116.1(2)
C2 N2 Mn1 107.7(2)
C2 N2 C11 112.7(3)
C2 N2 C3 108.3(3)
C11 N2 Mn1 112.9(2)
C3 N2 Mn1 101.5(2)
C3 N2 C11 113.0(3)
C1 N1 Mn1 103.5(2)
C1 N1 C7B 119.2(7)
C1 N1 C7A 104.1(7)
C6 N1 Mn1 105.5(2)
C6 N1 C1 109.4(3)
C6 N1 C7B 112.6(7)
C6 N1 C7A 113.4(7)
C7B N1 Mn1 105.2(6)
C7A N1 Mn1 120.2(8)
C21 C20 C19 122.8(4)
C20 C19 B1 125.7(3)
C24 C19 C20 113.9(4)
C24 C19 B1 120.3(3)
C42 C37 B1 120.4(3)
C38 C37 C42 114.3(4)
C38 C37 B1 125.3(4)
N2 C2 C1 113.7(3)
N3 C5 C6 114.3(3)
C25 C30 C29 123.0(4)
N3 C4 C3 113.9(3)
C36 C31 C32 114.4(4)
C36 C31 B1 126.0(3)
C32 C31 B1 119.5(3)
C22 C21 C20 121.5(4)
N3 C15 C16 110.0(4)
N3 C15 C18 107.7(3)
N3 C15 C17 112.4(3)
C16 C15 C18 109.0(4)
C17 C15 C16 108.5(4)
C17 C15 C18 109.2(4)
C21 C22 C23 117.7(4)
C31 C36 C35 123.3(4)
C24 C23 C22 120.2(4)
C30 C25 C26 114.6(4)
C30 C25 B1 125.8(3)
C26 C25 B1 119.6(4)
C41 C42 C37 123.6(4)
C23 C24 C19 123.9(4)
N1 C1 C2 112.8(3)
N1 C6 C5 114.9(3)
N2 C11 C13 111.0(4)
C12 C11 N2 109.6(3)
C12 C11 C14 108.6(4)
C12 C11 C13 109.8(4)
C14 C11 N2 108.6(3)
C14 C11 C13 109.2(4)
N2 C3 C4 113.5(3)
C33 C32 C31 123.1(4)
C28 C29 C30 120.6(5)
C39 C38 C37 122.4(4)
C40 C41 C42 120.1(4)
C34 C35 C36 120.0(4)
C34 C33 C32 120.2(4)
C8B C7B N1 107.0(15)
C8B C7B C9B 108.5(9)
C9B C7B N1 108.9(9)
C10B C7B N1 113.8(10)
C10B C7B C8B 108.0(9)
C10B C7B C9B 110.5(9)
C27 C26 C25 122.6(5)
C35 C34 C33 119.0(4)
C41 C40 C39 118.6(4)
C19 B1 C31 112.8(3)
C19 B1 C25 105.7(3)
C37 B1 C19 109.6(3)
C37 B1 C31 108.0(3)
C37 B1 C25 112.1(3)
C31 B1 C25 108.8(3)
C29 C28 C27 118.7(4)
C28 C27 C26 120.5(5)
C40 C39 C38 120.9(4)
Cl2 C1S Cl3 113.0(4)
C8A C7A N1 109.1(17)
C8A C7A C9A 109.5(10)
C9A C7A N1 114.5(11)
C10A C7A N1 101.0(10)
C10A C7A C8A 109.9(11)
C10A C7A C9A 112.6(10)

loop_
_geom_bond_atom_site_label_1
_geom_bond_atom_site_label_2
_geom_bond_distance
Mn1 Cl1 2.2641(12)
Mn1 N3 2.189(3)
Mn1 N2 2.168(3)
Mn1 N1 2.185(3)
Cl2 C1S 1.698(7)
Cl3 C1S 1.748(8)
N3 C5 1.496(5)
N3 C4 1.499(5)
N3 C15 1.519(5)
N2 C2 1.502(5)
N2 C11 1.530(5)
N2 C3 1.506(5)
N1 C1 1.494(6)
N1 C6 1.493(5)
N1 C7B 1.554(6)
N1 C7A 1.553(7)
C20 C19 1.407(5)
C20 C21 1.377(5)
C19 C24 1.395(6)
C19 B1 1.642(6)
C37 C42 1.396(6)
C37 C38 1.396(6)
C37 B1 1.641(6)
C2 C1 1.506(6)
C5 C6 1.517(6)
C30 C25 1.381(6)
C30 C29 1.393(6)
C4 C3 1.510(6)
C31 C36 1.388(5)
C31 C32 1.402(6)
C31 B1 1.643(5)
C21 C22 1.373(6)
C15 C16 1.533(7)
C15 C18 1.544(6)
C15 C17 1.530(6)
C22 C23 1.391(6)
C36 C35 1.396(6)
C23 C24 1.379(6)
C25 C26 1.392(6)
C25 B1 1.651(6)
C42 C41 1.378(6)
C11 C12 1.506(7)
C11 C14 1.521(6)
C11 C13 1.551(7)
C32 C33 1.386(6)
C29 C28 1.347(7)
C38 C39 1.381(7)
C41 C40 1.364(7)
C35 C34 1.370(7)
C33 C34 1.375(7)
C7B C8B 1.529(11)
C7B C9B 1.541(13)
C7B C10B 1.524(13)
C26 C27 1.384(7)
C40 C39 1.374(7)
C28 C27 1.370(8)
C7A C8A 1.522(13)
C7A C9A 1.536(13)
C7A C10A 1.494(14)
